data_4340781
loop_
_publ_author_name
'Kalita, Alok Ch'
'Gogoi, Nayanmoni'
'Jangir, Ritambhara'
'Kuppuswamy, Subramaniam'
'Walawalkar, Mrinalini G.'
'Murugavel, Ramaswamy'

_publ_section_title
;
 Ab initio chemical synthesis of designer metal phosphate frameworks at
 ambient conditions.
;
_journal_issue 17
_journal_name_full 'Inorganic chemistry'
_journal_page_first 8959
_journal_page_last 8969
_journal_paper_doi 10.1021/ic500810d
_journal_volume 53
_journal_year 2014
_chemical_formula_moiety 'C56 H92 O20 P4 S4 Zn4'
_chemical_formula_sum 'C56 H92 O20 P4 S4 Zn4'
_chemical_formula_weight 1598.90
_chemical_name_systematic
; 
 ? 
;
_space_group_IT_number 2
_symmetry_cell_setting triclinic
_symmetry_space_group_name_Hall '-P 1'
_symmetry_space_group_name_H-M 'P -1'
_atom_sites_solution_hydrogens geom
_atom_sites_solution_primary direct
_atom_sites_solution_secondary difmap
_audit_creation_method SHELXL-97
_cell_angle_alpha 76.491(2)
_cell_angle_beta 67.172(2)
_cell_angle_gamma 87.533(2)
_cell_formula_units_Z 2
_cell_length_a 14.2822(4)
_cell_length_b 16.1003(4)
_cell_length_c 17.3973(4)
_cell_measurement_reflns_used 13223
_cell_measurement_temperature 566(2)
_cell_measurement_theta_max 32.7289
_cell_measurement_theta_min 3.2903
_cell_volume 3580.06(17)
_computing_cell_refinement
;
CrysAlisPro, Oxford Diffraction Ltd.,
Version 1.171.33.42 (release 29-05-2009 CrysAlis171 .NET)
(compiled May 29 2009,17:40:42)
;
_computing_data_collection
;
CrysAlisPro, Oxford Diffraction Ltd.,
Version 1.171.33.42 (release 29-05-2009 CrysAlis171 .NET)
(compiled May 29 2009,17:40:42)
;
_computing_data_reduction
;
CrysAlisPro, Oxford Diffraction Ltd.,
Version 1.171.33.42 (release 29-05-2009 CrysAlis171 .NET)
(compiled May 29 2009,17:40:42)
;
_computing_molecular_graphics 'SHELXTL (Sheldrick, 2008)'
_computing_publication_material 'SHELXTL (Sheldrick, 2008)'
_computing_structure_refinement 'SHELXL-97 (Sheldrick, 2008)'
_computing_structure_solution 'SHELXS-97 (Sheldrick, 2008)'
_diffrn_ambient_temperature 566(2)
_diffrn_detector_area_resol_mean 15.9948
_diffrn_measured_fraction_theta_full 0.997
_diffrn_measured_fraction_theta_max 0.998
_diffrn_measurement_device_type 'Xcalibur, Sapphire3'
_diffrn_measurement_method '\w scans'
_diffrn_radiation_monochromator graphite
_diffrn_radiation_source 'Enhance (Mo) X-ray Source'
_diffrn_radiation_type MoK\a
_diffrn_radiation_wavelength 0.71073
_diffrn_reflns_av_R_equivalents 0.0332
_diffrn_reflns_av_sigmaI/netI 0.0868
_diffrn_reflns_limit_h_max 19
_diffrn_reflns_limit_h_min -19
_diffrn_reflns_limit_k_max 21
_diffrn_reflns_limit_k_min -21
_diffrn_reflns_limit_l_max 23
_diffrn_reflns_limit_l_min -23
_diffrn_reflns_number 36520
_diffrn_reflns_theta_full 25.50
_diffrn_reflns_theta_max 28.28
_diffrn_reflns_theta_min 3.30
_exptl_absorpt_coefficient_mu 1.595
_exptl_absorpt_correction_T_max 1.00000
_exptl_absorpt_correction_T_min 0.82104
_exptl_absorpt_correction_type multi-scan
_exptl_absorpt_process_details
;
CrysAlisPro, Oxford Diffraction Ltd.,
Version 1.171.33.42 (release 29-05-2009 CrysAlis171 .NET)
(compiled May 29 2009,17:40:42)
Empirical absorption correction using spherical harmonics,
 implemented in SCALE3 ABSPACK scaling algorithm.
;
_exptl_crystal_colour colorless
_exptl_crystal_density_diffrn 1.483
_exptl_crystal_density_method 'not measured'
_exptl_crystal_description prims
_exptl_crystal_F_000 1664
_exptl_crystal_size_max 0.3
_exptl_crystal_size_mid 0.2
_exptl_crystal_size_min 0.15
_refine_diff_density_max 1.637
_refine_diff_density_min -1.414
_refine_diff_density_rms 0.086
_refine_ls_extinction_method none
_refine_ls_goodness_of_fit_ref 0.886
_refine_ls_hydrogen_treatment constr
_refine_ls_matrix_type full
_refine_ls_number_parameters 865
_refine_ls_number_reflns 17726
_refine_ls_number_restraints 40
_refine_ls_restrained_S_all 0.887
_refine_ls_R_factor_all 0.0814
_refine_ls_R_factor_gt 0.0440
_refine_ls_shift/su_max 0.006
_refine_ls_shift/su_mean 0.000
_refine_ls_structure_factor_coef Fsqd
_refine_ls_weighting_details 'calc w=1/[\s^2^(Fo^2^)+(0.0584P)^2^] where P=(Fo^2^+2Fc^2^)/3'
_refine_ls_weighting_scheme calc
_refine_ls_wR_factor_gt 0.1043
_refine_ls_wR_factor_ref 0.1107
_reflns_number_gt 10336
_reflns_number_total 17726
_reflns_threshold_expression >2sigma(I)
_cod_data_source_file ic500810d_si_002.cif
_cod_data_source_block 1_shelxl
_cod_depositor_comments 'Adding full bibliography for 4340781--4340786.cif.'
_cod_original_cell_volume 3580.06(16)
_cod_database_code 4340781

loop_
_symmetry_equiv_pos_as_xyz
'x, y, z'
'-x, -y, -z'

loop_
_atom_site_label
_atom_site_type_symbol
_atom_site_fract_x
_atom_site_fract_y
_atom_site_fract_z
_atom_site_U_iso_or_equiv
_atom_site_adp_type
_atom_site_occupancy
_atom_site_symmetry_multiplicity
_atom_site_calc_flag
_atom_site_refinement_flags
_atom_site_disorder_assembly
_atom_site_disorder_group
Zn1 Zn 0.59088(2) 0.75315(2) 0.555751(18) 0.02606(7) Uani 1 1 d . . .
Zn2 Zn 0.74890(2) 0.899778(19) 0.644425(17) 0.02229(7) Uani 1 1 d . . .
Zn3 Zn 0.61911(2) 0.649148(18) 0.800987(17) 0.02131(7) Uani 1 1 d . . .
Zn4 Zn 0.88202(2) 0.673523(19) 0.570110(19) 0.02538(7) Uani 1 1 d . . .
P1 P 0.81534(5) 0.83614(5) 0.47065(4) 0.02822(17) Uani 1 1 d . . .
P2 P 0.52744(5) 0.82010(4) 0.71927(4) 0.02172(15) Uani 1 1 d . . .
P3 P 0.83582(5) 0.74276(4) 0.73796(4) 0.02421(16) Uani 1 1 d . . .
P4 P 0.67072(6) 0.57749(5) 0.63946(5) 0.03258(18) Uani 1 1 d . . .
O1 O 0.88179(12) 0.89421(12) 0.37674(10) 0.0279(5) Uani 1 1 d . C .
O2 O 0.86866(13) 0.75268(12) 0.47459(11) 0.0329(5) Uani 1 1 d . C .
O3 O 0.82733(13) 0.88497(13) 0.53067(11) 0.0347(5) Uani 1 1 d . C .
O4 O 0.70803(13) 0.82765(13) 0.47590(11) 0.0349(5) Uani 1 1 d . C .
O5 O 0.42448(11) 0.86197(11) 0.77158(10) 0.0225(4) Uani 1 1 d . C .
O6 O 0.55128(13) 0.75382(11) 0.78473(11) 0.0308(5) Uani 1 1 d . C .
O7 O 0.60684(12) 0.89289(11) 0.67415(11) 0.0282(5) Uani 1 1 d . C .
O8 O 0.49988(12) 0.78515(12) 0.65689(11) 0.0295(5) Uani 1 1 d . C .
O9 O 0.91299(12) 0.74353(11) 0.78532(10) 0.0263(4) Uani 1 1 d . E .
O10 O 0.90260(13) 0.72132(12) 0.65398(10) 0.0305(5) Uani 1 1 d . E .
O11 O 0.79863(13) 0.83254(12) 0.72532(11) 0.0320(5) Uani 1 1 d . E .
O12 O 0.75221(12) 0.67537(12) 0.79654(11) 0.0312(5) Uani 1 1 d . E .
O13 O 0.64504(13) 0.48717(11) 0.62478(11) 0.0311(5) Uani 1 1 d . C .
O14 O 0.78422(14) 0.57857(12) 0.61727(13) 0.0389(5) Uani 1 1 d . C .
O15 O 0.64130(15) 0.64305(12) 0.57675(13) 0.0424(6) Uani 1 1 d . C .
O16 O 0.60927(15) 0.57602(12) 0.73236(12) 0.0419(5) Uani 1 1 d . C .
C1 C 0.84894(17) 0.92384(17) 0.31028(15) 0.0249(6) Uani 1 1 d . . .
C2 C 0.87372(18) 0.87833(17) 0.24598(16) 0.0267(6) Uani 1 1 d . B .
C3 C 0.8472(2) 0.91267(19) 0.17667(16) 0.0346(7) Uani 1 1 d . . .
H3 H 0.8639 0.8845 0.1325 0.042 Uiso 1 1 calc R C .
C4 C 0.7969(2) 0.98743(19) 0.17171(17) 0.0377(8) Uani 1 1 d . C .
H4 H 0.7789 1.0086 0.1251 0.045 Uiso 1 1 calc R . .
C5 C 0.7736(2) 1.0303(2) 0.23504(19) 0.0429(8) Uani 1 1 d . . .
H5 H 0.7401 1.0809 0.2309 0.051 Uiso 1 1 calc R C .
C6 C 0.7992(2) 0.99972(19) 0.30652(18) 0.0377(8) Uani 1 1 d . C .
C8 C 0.9281(2) 0.79599(18) 0.25102(19) 0.0406(8) Uani 1 1 d . . .
H8 H 0.9540 0.7907 0.2964 0.049 Uiso 1 1 calc R A 1
C7A C 1.0145(4) 0.7910(3) 0.1717(3) 0.0628(16) Uani 0.730(4) 1 d P B 1
H7A1 H 0.9903 0.7913 0.1272 0.094 Uiso 0.730(4) 1 calc PR B 1
H7A2 H 1.0482 0.7391 0.1815 0.094 Uiso 0.730(4) 1 calc PR B 1
H7A3 H 1.0614 0.8392 0.1544 0.094 Uiso 0.730(4) 1 calc PR B 1
C9A C 0.8489(4) 0.7205(3) 0.2785(4) 0.0711(17) Uani 0.730(4) 1 d P B 1
H9A1 H 0.8208 0.7251 0.2358 0.107 Uiso 0.730(4) 1 calc PR B 1
H9A2 H 0.7954 0.7225 0.3325 0.107 Uiso 0.730(4) 1 calc PR B 1
H9A3 H 0.8815 0.6674 0.2842 0.107 Uiso 0.730(4) 1 calc PR B 1
C7B C 1.0508(10) 0.8256(9) 0.1959(9) 0.0628(16) Uani 0.270(4) 1 d P B 2
H7B1 H 1.0900 0.7757 0.1912 0.094 Uiso 0.270(4) 1 calc PR B 2
H7B2 H 1.0728 0.8595 0.2251 0.094 Uiso 0.270(4) 1 calc PR B 2
H7B3 H 1.0605 0.8587 0.1395 0.094 Uiso 0.270(4) 1 calc PR B 2
C9B C 0.9127(12) 0.7341(8) 0.2042(10) 0.0711(17) Uani 0.270(4) 1 d P B 2
H9B1 H 0.9429 0.7584 0.1435 0.107 Uiso 0.270(4) 1 calc PR B 2
H9B2 H 0.8412 0.7224 0.2213 0.107 Uiso 0.270(4) 1 calc PR B 2
H9B3 H 0.9443 0.6819 0.2177 0.107 Uiso 0.270(4) 1 calc PR B 2
C10 C 0.8043(5) 1.1386(3) 0.3459(3) 0.159(3) Uani 1 1 d . C .
H10A H 0.8765 1.1441 0.3139 0.238 Uiso 1 1 calc R . .
H10B H 0.7876 1.1642 0.3939 0.238 Uiso 1 1 calc R . .
H10C H 0.7706 1.1670 0.3095 0.238 Uiso 1 1 calc R . .
C11 C 0.7707(3) 1.0475(2) 0.3771(2) 0.0762(11) Uani 1 1 d . . .
H11 H 0.8041 1.0209 0.4158 0.091 Uiso 1 1 calc R C .
C12 C 0.6509(4) 1.0341(4) 0.4308(3) 0.139(2) Uani 1 1 d . C .
H12A H 0.6355 1.0397 0.4881 0.209 Uiso 1 1 calc R . .
H12B H 0.6283 0.9781 0.4327 0.209 Uiso 1 1 calc R . .
H12C H 0.6168 1.0765 0.4038 0.209 Uiso 1 1 calc R . .
C13 C 0.38610(17) 0.85412(16) 0.86007(15) 0.0223(6) Uani 1 1 d . . .
C14 C 0.42103(18) 0.91113(16) 0.89295(16) 0.0258(6) Uani 1 1 d . C .
C15 C 0.3768(2) 0.90366(18) 0.98093(17) 0.0332(7) Uani 1 1 d . . .
H15 H 0.3991 0.9408 1.0047 0.040 Uiso 1 1 calc R C .
C16 C 0.3004(2) 0.8424(2) 1.03392(18) 0.0381(8) Uani 1 1 d . C .
H16 H 0.2720 0.8383 1.0928 0.046 Uiso 1 1 calc R . .
C17 C 0.2664(2) 0.78725(19) 0.99942(17) 0.0360(8) Uani 1 1 d . . .
H17 H 0.2150 0.7459 1.0355 0.043 Uiso 1 1 calc R C .
C18 C 0.30753(18) 0.79223(17) 0.91129(16) 0.0269(6) Uani 1 1 d . C .
C19 C 0.4747(3) 1.06698(18) 0.8542(2) 0.0484(9) Uani 1 1 d . C .
H19A H 0.4120 1.0803 0.8470 0.073 Uiso 1 1 calc R . .
H19B H 0.5271 1.1091 0.8143 0.073 Uiso 1 1 calc R . .
H19C H 0.4660 1.0670 0.9117 0.073 Uiso 1 1 calc R . .
C20 C 0.5048(2) 0.97895(17) 0.83749(17) 0.0308(7) Uani 1 1 d . . .
H20 H 0.5175 0.9817 0.7774 0.037 Uiso 1 1 calc R C .
C21 C 0.6029(2) 0.9558(2) 0.8503(2) 0.0422(8) Uani 1 1 d . C .
H21A H 0.5906 0.9468 0.9100 0.063 Uiso 1 1 calc R . .
H21B H 0.6536 1.0015 0.8175 0.063 Uiso 1 1 calc R . .
H21C H 0.6263 0.9043 0.8316 0.063 Uiso 1 1 calc R . .
C22 C 0.1505(2) 0.7365(2) 0.9038(2) 0.0488(9) Uani 1 1 d . C .
H22A H 0.1184 0.7118 0.9643 0.073 Uiso 1 1 calc R . .
H22B H 0.1275 0.7053 0.8732 0.073 Uiso 1 1 calc R . .
H22C H 0.1332 0.7951 0.8920 0.073 Uiso 1 1 calc R . .
C23 C 0.26645(19) 0.73249(17) 0.87513(17) 0.0303(7) Uani 1 1 d . . .
H23 H 0.2971 0.7511 0.8124 0.036 Uiso 1 1 calc R C .
C24 C 0.2954(2) 0.64107(19) 0.9007(2) 0.0447(9) Uani 1 1 d . C .
H24A H 0.3682 0.6392 0.8794 0.067 Uiso 1 1 calc R . .
H24B H 0.2688 0.6045 0.8768 0.067 Uiso 1 1 calc R . .
H24C H 0.2675 0.6219 0.9621 0.067 Uiso 1 1 calc R . .
C25 C 0.89245(17) 0.70693(17) 0.87152(15) 0.0243(6) Uani 1 1 d . . .
C26 C 0.91228(18) 0.62159(17) 0.89455(15) 0.0251(6) Uani 1 1 d . E .
C27 C 0.8971(2) 0.58723(18) 0.98016(16) 0.0321(7) Uani 1 1 d . . .
H27 H 0.9096 0.5302 0.9975 0.039 Uiso 1 1 calc R E .
C28 C 0.8637(2) 0.6368(2) 1.03915(17) 0.0390(8) Uani 1 1 d . E .
H28 H 0.8529 0.6129 1.0962 0.047 Uiso 1 1 calc R . .
C29 C 0.8462(2) 0.72182(19) 1.01415(17) 0.0347(7) Uani 1 1 d . . .
H29 H 0.8248 0.7548 1.0546 0.042 Uiso 1 1 calc R E .
C30 C 0.85999(18) 0.75931(17) 0.92961(16) 0.0276(6) Uani 1 1 d . E .
C31 C 0.9151(3) 0.4745(2) 0.8631(2) 0.0715(13) Uani 1 1 d . E .
H31A H 0.9327 0.4490 0.9110 0.107 Uiso 1 1 calc R . .
H31B H 0.9450 0.4442 0.8186 0.107 Uiso 1 1 calc R . .
H31C H 0.8425 0.4717 0.8811 0.107 Uiso 1 1 calc R . .
C32 C 0.9551(2) 0.56804(17) 0.82877(17) 0.0328(7) Uani 1 1 d . . .
H32 H 0.9373 0.5930 0.7795 0.039 Uiso 1 1 calc R E .
C33 C 1.0704(2) 0.5685(3) 0.7980(2) 0.0666(11) Uani 1 1 d . E .
H33A H 1.0989 0.6255 0.7682 0.100 Uiso 1 1 calc R . .
H33B H 1.0961 0.5308 0.7600 0.100 Uiso 1 1 calc R . .
H33C H 1.0890 0.5496 0.8465 0.100 Uiso 1 1 calc R . .
C34 C 0.9475(3) 0.9029(2) 0.8720(3) 0.0956(18) Uani 1 1 d . E .
H34A H 0.9689 0.8946 0.9191 0.143 Uiso 1 1 calc R . .
H34B H 0.9398 0.9627 0.8525 0.143 Uiso 1 1 calc R . .
H34C H 0.9976 0.8825 0.8259 0.143 Uiso 1 1 calc R . .
C35 C 0.8477(2) 0.85446(17) 0.90087(19) 0.0352(7) Uani 1 1 d . . .
H35 H 0.8282 0.8630 0.8515 0.042 Uiso 1 1 calc R E .
C36 C 0.7668(2) 0.8913(2) 0.9694(2) 0.0549(9) Uani 1 1 d . E .
H36A H 0.7040 0.8579 0.9908 0.082 Uiso 1 1 calc R . .
H36B H 0.7571 0.9493 0.9450 0.082 Uiso 1 1 calc R . .
H36C H 0.7883 0.8899 1.0156 0.082 Uiso 1 1 calc R . .
C37 C 0.5741(2) 0.42517(17) 0.68758(16) 0.0303(7) Uani 1 1 d . . .
C38 C 0.4733(2) 0.42816(19) 0.69656(17) 0.0369(7) Uani 1 1 d . C .
C39 C 0.4067(2) 0.3617(2) 0.75782(19) 0.0470(9) Uani 1 1 d . . .
H39 H 0.3384 0.3612 0.7656 0.056 Uiso 1 1 calc R C .
C40 C 0.4396(3) 0.2975(2) 0.80631(19) 0.0505(9) Uani 1 1 d . C .
H40 H 0.3935 0.2547 0.8475 0.061 Uiso 1 1 calc R . .
C41 C 0.5396(3) 0.2957(2) 0.7950(2) 0.0508(9) Uani 1 1 d . . .
H41 H 0.5607 0.2511 0.8282 0.061 Uiso 1 1 calc R C .
C42 C 0.6109(2) 0.35947(19) 0.73453(18) 0.0403(8) Uani 1 1 d . C .
C43 C 0.3774(3) 0.5626(3) 0.6948(3) 0.0754(13) Uani 1 1 d . C .
H43A H 0.3211 0.5326 0.7442 0.113 Uiso 1 1 calc R . .
H43B H 0.3524 0.6053 0.6598 0.113 Uiso 1 1 calc R . .
H43C H 0.4211 0.5897 0.7130 0.113 Uiso 1 1 calc R . .
C44 C 0.4375(2) 0.4990(2) 0.6425(2) 0.0468(9) Uani 1 1 d . . .
H44 H 0.4984 0.5306 0.5966 0.056 Uiso 1 1 calc R C .
C45 C 0.3773(3) 0.4665(3) 0.6000(2) 0.0748(13) Uani 1 1 d . C .
H45A H 0.4145 0.4243 0.5709 0.112 Uiso 1 1 calc R . .
H45B H 0.3659 0.5132 0.5594 0.112 Uiso 1 1 calc R . .
H45C H 0.3130 0.4412 0.6428 0.112 Uiso 1 1 calc R . .
C46 C 0.7367(3) 0.3772(3) 0.7962(3) 0.0801(13) Uani 1 1 d . C .
H46A H 0.7199 0.4352 0.7986 0.120 Uiso 1 1 calc R . .
H46B H 0.8067 0.3705 0.7885 0.120 Uiso 1 1 calc R . .
H46C H 0.6940 0.3391 0.8487 0.120 Uiso 1 1 calc R . .
C47 C 0.7204(2) 0.3567(2) 0.7220(2) 0.0541(10) Uani 1 1 d . . .
H47 H 0.7575 0.4017 0.6711 0.065 Uiso 1 1 calc R C .
C48 C 0.7657(3) 0.2723(3) 0.7039(3) 0.0777(14) Uani 1 1 d . C .
H48A H 0.7313 0.2263 0.7526 0.117 Uiso 1 1 calc R . .
H48B H 0.8368 0.2747 0.6934 0.117 Uiso 1 1 calc R . .
H48C H 0.7574 0.2628 0.6544 0.117 Uiso 1 1 calc R . .
S1A S 0.49966(7) 0.83226(8) 0.42803(6) 0.0707(4) Uani 0.6623(16) 1 d PD C 1
O17A O 0.5087(2) 0.74920(12) 0.48419(16) 0.0541(7) Uani 0.6623(16) 1 d PDU C 1
C49A C 0.6013(2) 0.8324(4) 0.33444(17) 0.113(2) Uani 0.6623(16) 1 d PDU C 1
H49A H 0.6480 0.8796 0.3214 0.170 Uiso 0.6623(16) 1 calc PR C 1
H49B H 0.5780 0.8377 0.2887 0.170 Uiso 0.6623(16) 1 calc PR C 1
H49C H 0.6349 0.7798 0.3406 0.170 Uiso 0.6623(16) 1 calc PR C 1
C50A C 0.40357(13) 0.8111(4) 0.3988(2) 0.143(3) Uani 0.6623(16) 1 d PD C 1
H50A H 0.3402 0.8031 0.4477 0.214 Uiso 0.6623(16) 1 calc PR C 1
H50B H 0.4166 0.7602 0.3774 0.214 Uiso 0.6623(16) 1 calc PR C 1
H50C H 0.4000 0.8583 0.3547 0.214 Uiso 0.6623(16) 1 calc PR C 1
S1B S 0.52318(8) 0.77475(9) 0.40032(7) 0.0707(4) Uani 0.3377(16) 1 d PD C 2
O17B O 0.5058(4) 0.7588(5) 0.49306(11) 0.0541(7) Uani 0.3377(16) 1 d PDU C 2
C49B C 0.5750(4) 0.87628(17) 0.3496(8) 0.113(2) Uani 0.3377(16) 1 d PDU C 2
H49D H 0.6352 0.8840 0.3596 0.170 Uiso 0.3377(16) 1 calc PR C 2
H49E H 0.5267 0.9168 0.3716 0.170 Uiso 0.3377(16) 1 calc PR C 2
H49F H 0.5923 0.8851 0.2891 0.170 Uiso 0.3377(16) 1 calc PR C 2
C50B C 0.41061(14) 0.7976(9) 0.3889(3) 0.143(3) Uani 0.3377(16) 1 d PD C 2
H50D H 0.3946 0.7567 0.3631 0.214 Uiso 0.3377(16) 1 calc PR C 2
H50E H 0.4165 0.8540 0.3531 0.214 Uiso 0.3377(16) 1 calc PR C 2
H50F H 0.3575 0.7950 0.4443 0.214 Uiso 0.3377(16) 1 calc PR C 2
S2 S 0.88921(5) 1.05275(4) 0.61994(4) 0.0463(2) Uani 1 1 d D . .
C51A C 0.9106(4) 1.15416(10) 0.5563(2) 0.0506(15) Uani 0.507(3) 1 d PD D 1
H51A H 0.9384 1.1516 0.4971 0.076 Uiso 0.507(3) 1 calc PR D 1
H51B H 0.9578 1.1855 0.5674 0.076 Uiso 0.507(3) 1 calc PR D 1
H51C H 0.8477 1.1824 0.5687 0.076 Uiso 0.507(3) 1 calc PR D 1
C52A C 0.97650(14) 0.97586(13) 0.6083(4) 0.0410(11) Uani 0.507(3) 1 d PD D 1
H52A H 0.9677 0.9409 0.6637 0.061 Uiso 0.507(3) 1 calc PR D 1
H52B H 1.0439 1.0026 0.5808 0.061 Uiso 0.507(3) 1 calc PR D 1
H52C H 0.9670 0.9409 0.5739 0.061 Uiso 0.507(3) 1 calc PR D 1
C51B C 0.9197(4) 1.1115(2) 0.51714(11) 0.0506(15) Uani 0.493(3) 1 d PD D 2
H51D H 0.9118 1.0757 0.4827 0.076 Uiso 0.493(3) 1 calc PR D 2
H51E H 0.9889 1.1337 0.4938 0.076 Uiso 0.493(3) 1 calc PR D 2
H51F H 0.8754 1.1581 0.5172 0.076 Uiso 0.493(3) 1 calc PR D 2
C52B C 0.8770(3) 1.0571(3) 0.72055(10) 0.0410(11) Uani 0.493(3) 1 d PD D 2
H52D H 0.8244 1.0947 0.7423 0.061 Uiso 0.493(3) 1 calc PR D 2
H52E H 0.9402 1.0782 0.7181 0.061 Uiso 0.493(3) 1 calc PR D 2
H52F H 0.8596 1.0009 0.7578 0.061 Uiso 0.493(3) 1 calc PR D 2
O18 O 0.78246(14) 1.02052(12) 0.63810(15) 0.0509(7) Uani 1 1 d . D .
S3 S 0.52210(5) 0.61405(5) 1.00337(4) 0.03111(17) Uani 1 1 d . . .
O19 O 0.53764(13) 0.58790(12) 0.92083(11) 0.0308(5) Uani 1 1 d . . .
C53 C 0.5556(2) 0.72558(18) 0.97255(18) 0.0413(8) Uani 1 1 d . . .
H53A H 0.6240 0.7359 0.9303 0.062 Uiso 1 1 calc R . .
H53B H 0.5510 0.7452 1.0219 0.062 Uiso 1 1 calc R . .
H53C H 0.5100 0.7559 0.9488 0.062 Uiso 1 1 calc R . .
C54 C 0.6279(2) 0.5761(2) 1.0274(2) 0.0482(8) Uani 1 1 d . . .
H54A H 0.6248 0.5147 1.0405 0.072 Uiso 1 1 calc R . .
H54B H 0.6269 0.5954 1.0759 0.072 Uiso 1 1 calc R . .
H54C H 0.6895 0.5977 0.9788 0.072 Uiso 1 1 calc R . .
S4A S 1.06032(6) 0.58005(5) 0.59054(6) 0.0512(3) Uani 0.7367(13) 1 d PD E 1
O20A O 1.01840(13) 0.62277(17) 0.52567(11) 0.0518(8) Uani 0.7367(13) 1 d PD E 1
C55A C 1.16466(14) 0.64500(19) 0.5654(4) 0.113(3) Uani 0.7367(13) 1 d PD E 1
H55A H 1.2037 0.6568 0.5046 0.169 Uiso 0.7367(13) 1 calc PR E 1
H55B H 1.2057 0.6170 0.5952 0.169 Uiso 0.7367(13) 1 calc PR E 1
H55C H 1.1431 0.6977 0.5820 0.169 Uiso 0.7367(13) 1 calc PR E 1
C56A C 1.1212(3) 0.49263(13) 0.5588(3) 0.1014(19) Uani 0.7367(13) 1 d PD E 1
H56A H 1.0717 0.4479 0.5706 0.152 Uiso 0.7367(13) 1 calc PR E 1
H56B H 1.1640 0.4729 0.5897 0.152 Uiso 0.7367(13) 1 calc PR E 1
H56C H 1.1619 0.5080 0.4984 0.152 Uiso 0.7367(13) 1 calc PR E 1
S4B S 1.08416(7) 0.56497(10) 0.51849(10) 0.0512(3) Uani 0.2633(13) 1 d PD E 2
O20B O 1.01073(18) 0.6265(3) 0.4986(4) 0.0518(8) Uani 0.2633(13) 1 d PD E 2
C55B C 1.18454(17) 0.5848(6) 0.5431(3) 0.113(3) Uani 0.2633(13) 1 d PD E 2
H55D H 1.2429 0.6053 0.4911 0.169 Uiso 0.2633(13) 1 calc PR E 2
H55E H 1.1996 0.5331 0.5757 0.169 Uiso 0.2633(13) 1 calc PR E 2
H55F H 1.1674 0.6273 0.5763 0.169 Uiso 0.2633(13) 1 calc PR E 2
C56B C 0.9975(3) 0.4967(3) 0.6057(4) 0.1014(19) Uani 0.2633(13) 1 d PD E 2
H56D H 0.9807 0.5196 0.6554 0.152 Uiso 0.2633(13) 1 calc PR E 2
H56E H 1.0260 0.4420 0.6151 0.152 Uiso 0.2633(13) 1 calc PR E 2
H56F H 0.9371 0.4901 0.5955 0.152 Uiso 0.2633(13) 1 calc PR E 2

loop_
_atom_site_aniso_label
_atom_site_aniso_U_11
_atom_site_aniso_U_22
_atom_site_aniso_U_33
_atom_site_aniso_U_23
_atom_site_aniso_U_13
_atom_site_aniso_U_12
Zn1 0.02489(14) 0.03042(17) 0.02506(14) -0.00471(12) -0.01287(11) -0.00070(12)
Zn2 0.02117(13) 0.02194(15) 0.02274(13) -0.00163(11) -0.00941(11) -0.00011(11)
Zn3 0.02180(13) 0.01853(14) 0.02473(13) -0.00149(10) -0.01220(11) -0.00014(11)
Zn4 0.02382(14) 0.02344(15) 0.03131(15) -0.00785(11) -0.01252(11) 0.00139(12)
P1 0.0207(3) 0.0440(4) 0.0186(3) -0.0017(3) -0.0090(2) -0.0018(3)
P2 0.0196(3) 0.0226(3) 0.0228(3) -0.0033(2) -0.0095(2) 0.0027(3)
P3 0.0230(3) 0.0285(4) 0.0229(3) 0.0006(2) -0.0142(2) -0.0028(3)
P4 0.0356(4) 0.0225(4) 0.0392(4) -0.0080(3) -0.0131(3) -0.0041(3)
O1 0.0201(8) 0.0430(11) 0.0195(8) -0.0016(7) -0.0095(6) 0.0000(8)
O2 0.0307(9) 0.0429(12) 0.0247(9) -0.0036(8) -0.0133(7) 0.0047(8)
O3 0.0262(9) 0.0550(13) 0.0216(9) -0.0080(8) -0.0082(7) -0.0015(9)
O4 0.0230(9) 0.0535(13) 0.0240(9) 0.0013(8) -0.0101(7) -0.0039(9)
O5 0.0191(8) 0.0239(9) 0.0229(8) -0.0012(7) -0.0093(6) 0.0051(7)
O6 0.0313(9) 0.0305(10) 0.0295(9) -0.0059(7) -0.0127(7) 0.0138(8)
O7 0.0198(8) 0.0298(10) 0.0320(9) -0.0049(7) -0.0080(7) -0.0008(7)
O8 0.0237(8) 0.0372(10) 0.0308(9) -0.0121(8) -0.0118(7) 0.0022(8)
O9 0.0242(8) 0.0325(10) 0.0248(8) -0.0005(7) -0.0155(7) -0.0013(8)
O10 0.0298(9) 0.0406(11) 0.0236(8) -0.0067(7) -0.0135(7) -0.0011(8)
O11 0.0361(9) 0.0325(10) 0.0323(9) -0.0039(8) -0.0208(7) 0.0049(8)
O12 0.0239(8) 0.0381(11) 0.0298(9) 0.0062(8) -0.0155(7) -0.0092(8)
O13 0.0364(10) 0.0230(9) 0.0329(9) -0.0049(7) -0.0125(8) -0.0058(8)
O14 0.0337(10) 0.0263(10) 0.0543(12) -0.0053(9) -0.0161(9) -0.0069(8)
O15 0.0429(11) 0.0272(11) 0.0530(12) -0.0029(9) -0.0182(9) 0.0032(9)
O16 0.0460(11) 0.0331(11) 0.0458(11) -0.0158(9) -0.0120(9) -0.0112(9)
C1 0.0191(11) 0.0357(15) 0.0189(11) -0.0015(10) -0.0091(9) 0.0016(11)
C2 0.0266(12) 0.0281(14) 0.0278(12) -0.0054(10) -0.0140(10) 0.0012(11)
C3 0.0434(15) 0.0401(16) 0.0249(12) -0.0089(11) -0.0173(11) 0.0026(13)
C4 0.0430(15) 0.0445(18) 0.0322(13) -0.0030(12) -0.0258(11) 0.0068(14)
C5 0.0427(15) 0.0394(17) 0.0544(17) -0.0084(13) -0.0303(13) 0.0189(13)
C6 0.0349(14) 0.0473(17) 0.0378(14) -0.0189(12) -0.0181(11) 0.0193(13)
C8 0.0566(17) 0.0297(15) 0.0478(15) -0.0160(12) -0.0309(13) 0.0143(13)
C7A 0.064(3) 0.053(3) 0.066(3) -0.017(2) -0.020(2) 0.027(2)
C9A 0.086(3) 0.031(3) 0.099(4) -0.009(3) -0.043(3) 0.001(2)
C7B 0.064(3) 0.053(3) 0.066(3) -0.017(2) -0.020(2) 0.027(2)
C9B 0.086(3) 0.031(3) 0.099(4) -0.009(3) -0.043(3) 0.001(2)
C10 0.355(8) 0.056(3) 0.120(3) -0.054(2) -0.134(4) 0.040(4)
C11 0.104(2) 0.090(2) 0.073(2) -0.0554(17) -0.0615(17) 0.070(2)
C12 0.110(4) 0.201(5) 0.122(4) -0.106(3) -0.032(3) 0.092(3)
C13 0.0212(11) 0.0235(13) 0.0225(11) -0.0051(9) -0.0099(9) 0.0092(10)
C14 0.0233(12) 0.0233(13) 0.0311(13) -0.0052(10) -0.0119(10) 0.0052(10)
C15 0.0336(14) 0.0364(16) 0.0330(13) -0.0133(11) -0.0139(11) 0.0056(12)
C16 0.0352(15) 0.0483(18) 0.0248(13) -0.0076(12) -0.0061(12) 0.0052(14)
C17 0.0290(14) 0.0386(17) 0.0294(14) 0.0014(12) -0.0045(11) -0.0033(13)
C18 0.0213(12) 0.0252(14) 0.0320(13) -0.0025(10) -0.0108(10) 0.0057(10)
C19 0.066(2) 0.0274(16) 0.0504(18) -0.0099(13) -0.0207(15) 0.0019(15)
C20 0.0340(14) 0.0262(14) 0.0307(13) -0.0094(11) -0.0094(11) 0.0015(12)
C21 0.0337(15) 0.0459(18) 0.0449(16) -0.0147(13) -0.0103(13) -0.0027(14)
C22 0.0320(14) 0.0461(19) 0.073(2) -0.0116(16) -0.0260(14) -0.0027(14)
C23 0.0260(13) 0.0283(15) 0.0323(14) 0.0003(11) -0.0106(11) -0.0040(11)
C24 0.0460(16) 0.0275(16) 0.0615(19) -0.0055(13) -0.0245(14) -0.0006(14)
C25 0.0201(11) 0.0314(14) 0.0253(12) -0.0039(10) -0.0144(9) -0.0017(10)
C26 0.0232(11) 0.0293(14) 0.0289(12) -0.0085(10) -0.0158(10) 0.0025(11)
C27 0.0366(14) 0.0322(15) 0.0306(13) -0.0019(11) -0.0198(11) 0.0068(12)
C28 0.0416(15) 0.0532(19) 0.0259(13) -0.0051(12) -0.0200(11) 0.0076(14)
C29 0.0368(14) 0.0428(16) 0.0322(13) -0.0171(12) -0.0177(11) 0.0094(13)
C30 0.0211(11) 0.0320(14) 0.0353(13) -0.0109(11) -0.0156(10) 0.0052(11)
C31 0.089(3) 0.052(2) 0.070(2) -0.0282(18) -0.017(2) -0.016(2)
C32 0.0392(14) 0.0304(15) 0.0344(13) -0.0123(11) -0.0181(11) 0.0065(12)
C33 0.0406(18) 0.100(3) 0.067(2) -0.0529(19) -0.0111(16) 0.0109(19)
C34 0.052(2) 0.033(2) 0.193(5) -0.012(3) -0.046(3) -0.0013(18)
C35 0.0352(14) 0.0289(15) 0.0485(15) -0.0137(12) -0.0217(12) 0.0068(12)
C36 0.0668(19) 0.0513(19) 0.0651(19) -0.0318(15) -0.0377(15) 0.0292(16)
C37 0.0414(14) 0.0271(14) 0.0269(12) -0.0085(10) -0.0158(11) -0.0075(12)
C38 0.0407(15) 0.0412(17) 0.0329(14) -0.0113(12) -0.0166(12) -0.0040(13)
C39 0.0407(16) 0.060(2) 0.0410(16) -0.0144(14) -0.0132(13) -0.0182(15)
C40 0.068(2) 0.0451(19) 0.0342(16) -0.0012(13) -0.0167(15) -0.0275(16)
C41 0.077(2) 0.0331(17) 0.0437(17) 0.0037(13) -0.0305(16) -0.0146(16)
C42 0.0558(17) 0.0316(16) 0.0360(15) -0.0047(12) -0.0215(13) -0.0095(14)
C43 0.069(2) 0.076(3) 0.086(3) -0.026(2) -0.032(2) 0.015(2)
C44 0.0340(15) 0.052(2) 0.0509(18) -0.0029(15) -0.0171(14) -0.0029(15)
C45 0.076(2) 0.102(3) 0.063(2) -0.017(2) -0.0456(18) 0.001(2)
C46 0.089(2) 0.077(3) 0.105(3) -0.019(2) -0.072(2) 0.010(2)
C47 0.0577(18) 0.043(2) 0.062(2) 0.0105(15) -0.0362(16) -0.0045(16)
C48 0.078(3) 0.073(3) 0.082(3) -0.005(2) -0.039(2) 0.014(2)
S1A 0.0651(7) 0.1074(12) 0.0587(7) -0.0323(7) -0.0394(6) 0.0273(8)
O17A 0.0519(11) 0.0802(18) 0.0432(11) -0.0079(11) -0.0343(9) -0.0158(12)
C49A 0.111(3) 0.145(5) 0.109(3) -0.023(4) -0.070(3) -0.030(4)
C50A 0.072(3) 0.294(9) 0.077(3) -0.025(4) -0.054(2) 0.006(4)
S1B 0.0651(7) 0.1074(12) 0.0587(7) -0.0323(7) -0.0394(6) 0.0273(8)
O17B 0.0519(11) 0.0802(18) 0.0432(11) -0.0079(11) -0.0343(9) -0.0158(12)
C49B 0.111(3) 0.145(5) 0.109(3) -0.023(4) -0.070(3) -0.030(4)
C50B 0.072(3) 0.294(9) 0.077(3) -0.025(4) -0.054(2) 0.006(4)
S2 0.0317(4) 0.0492(5) 0.0507(5) -0.0034(4) -0.0120(3) -0.0075(4)
C51A 0.033(2) 0.022(3) 0.081(4) 0.005(2) -0.016(2) -0.004(2)
C52A 0.031(2) 0.042(2) 0.047(2) -0.0085(19) -0.0119(18) -0.0074(19)
C51B 0.033(2) 0.022(3) 0.081(4) 0.005(2) -0.016(2) -0.004(2)
C52B 0.031(2) 0.042(2) 0.047(2) -0.0085(19) -0.0119(18) -0.0074(19)
O18 0.0292(10) 0.0214(11) 0.0937(16) -0.0105(10) -0.0164(10) -0.0030(9)
S3 0.0344(3) 0.0308(4) 0.0269(3) -0.0009(3) -0.0140(3) 0.0014(3)
O19 0.0346(9) 0.0295(10) 0.0269(9) 0.0002(7) -0.0135(7) -0.0070(8)
C53 0.0645(18) 0.0267(15) 0.0369(15) -0.0044(12) -0.0261(13) 0.0030(14)
C54 0.0604(17) 0.0372(18) 0.0654(18) -0.0087(14) -0.0467(14) 0.0091(15)
S4A 0.0526(6) 0.0580(7) 0.0488(5) -0.0212(5) -0.0228(5) 0.0202(5)
O20A 0.0395(12) 0.0661(16) 0.0721(19) -0.0408(14) -0.0333(12) 0.0212(12)
C55A 0.111(4) 0.100(6) 0.134(5) 0.018(5) -0.079(4) -0.002(5)
C56A 0.145(4) 0.110(4) 0.099(3) -0.070(3) -0.082(3) 0.073(4)
S4B 0.0526(6) 0.0580(7) 0.0488(5) -0.0212(5) -0.0228(5) 0.0202(5)
O20B 0.0395(12) 0.0661(16) 0.0721(19) -0.0408(14) -0.0333(12) 0.0212(12)
C55B 0.111(4) 0.100(6) 0.134(5) 0.018(5) -0.079(4) -0.002(5)
C56B 0.145(4) 0.110(4) 0.099(3) -0.070(3) -0.082(3) 0.073(4)

loop_
_atom_type_symbol
_atom_type_description
_atom_type_scat_dispersion_real
_atom_type_scat_dispersion_imag
_atom_type_scat_source
C C 0.0033 0.0016 'International Tables Vol C Tables 4.2.6.8 and 6.1.1.4'
H H 0.0000 0.0000 'International Tables Vol C Tables 4.2.6.8 and 6.1.1.4'
O O 0.0106 0.0060 'International Tables Vol C Tables 4.2.6.8 and 6.1.1.4'
P P 0.1023 0.0942 'International Tables Vol C Tables 4.2.6.8 and 6.1.1.4'
Zn Zn 0.2839 1.4301 'International Tables Vol C Tables 4.2.6.8 and 6.1.1.4'
S S 0.1246 0.1234 'International Tables Vol C Tables 4.2.6.8 and 6.1.1.4'

loop_
_geom_angle_atom_site_label_1
_geom_angle_atom_site_label_2
_geom_angle_atom_site_label_3
_geom_angle
O15 Zn1 O8 113.98(8)
O15 Zn1 O17B 112.0(3)
O8 Zn1 O17B 101.04(16)
O15 Zn1 O4 105.69(8)
O8 Zn1 O4 120.23(8)
O17B Zn1 O4 103.32(16)
O15 Zn1 O17A 106.71(9)
O8 Zn1 O17A 106.06(10)
O17B Zn1 O17A 5.9(2)
O4 Zn1 O17A 102.92(9)
O7 Zn2 O11 116.89(7)
O7 Zn2 O3 113.46(8)
O11 Zn2 O3 110.73(8)
O7 Zn2 O18 105.36(8)
O11 Zn2 O18 104.98(9)
O3 Zn2 O18 104.03(9)
O16 Zn3 O6 112.42(9)
O16 Zn3 O12 118.24(8)
O6 Zn3 O12 109.22(8)
O16 Zn3 O19 104.92(8)
O6 Zn3 O19 104.22(7)
O12 Zn3 O19 106.61(8)
O2 Zn4 O14 113.00(9)
O2 Zn4 O10 116.75(8)
O14 Zn4 O10 114.52(8)
O2 Zn4 O20B 94.65(13)
O14 Zn4 O20B 104.24(14)
O10 Zn4 O20B 111.1(2)
O2 Zn4 O20A 107.02(7)
O14 Zn4 O20A 105.44(10)
O10 Zn4 O20A 97.94(9)
O20B Zn4 O20A 14.65(19)
O3 P1 O4 114.91(11)
O3 P1 O2 111.58(11)
O4 P1 O2 114.18(12)
O3 P1 O1 103.44(10)
O4 P1 O1 107.23(10)
O2 P1 O1 104.19(9)
O6 P2 O7 113.14(11)
O6 P2 O8 114.91(11)
O7 P2 O8 111.99(10)
O6 P2 O5 106.37(9)
O7 P2 O5 105.73(10)
O8 P2 O5 103.61(10)
O10 P3 O12 114.18(11)
O10 P3 O11 112.38(10)
O12 P3 O11 113.53(10)
O10 P3 O9 103.34(10)
O12 P3 O9 106.49(10)
O11 P3 O9 105.82(11)
O15 P4 O16 114.72(12)
O15 P4 O14 113.05(11)
O16 P4 O14 113.06(13)
O15 P4 O13 104.02(12)
O16 P4 O13 106.53(10)
O14 P4 O13 104.18(11)
C1 O1 P1 126.32(15)
P1 O2 Zn4 130.23(11)
P1 O3 Zn2 137.10(11)
P1 O4 Zn1 132.80(12)
C13 O5 P2 123.93(15)
P2 O6 Zn3 143.63(11)
P2 O7 Zn2 132.85(11)
P2 O8 Zn1 127.30(10)
C25 O9 P3 125.78(15)
P3 O10 Zn4 136.21(11)
P3 O11 Zn2 133.73(12)
P3 O12 Zn3 133.36(11)
C37 O13 P4 124.03(16)
P4 O14 Zn4 129.62(12)
P4 O15 Zn1 144.92(15)
P4 O16 Zn3 130.24(12)
C6 C1 O1 119.4(2)
C6 C1 C2 122.4(2)
O1 C1 C2 118.1(2)
C3 C2 C1 117.2(2)
C3 C2 C8 121.1(3)
C1 C2 C8 121.6(2)
C4 C3 C2 121.6(3)
C4 C3 H3 119.2
C2 C3 H3 119.2
C5 C4 C3 120.0(3)
C5 C4 H4 120.0
C3 C4 H4 120.0
C4 C5 C6 121.4(3)
C4 C5 H5 119.3
C6 C5 H5 119.3
C1 C6 C5 117.4(3)
C1 C6 C11 122.0(3)
C5 C6 C11 120.5(3)
C7A C8 C9B 64.5(6)
C7A C8 C2 114.6(3)
C9B C8 C2 117.3(6)
C7A C8 C9A 110.5(4)
C9B C8 C9A 47.7(6)
C2 C8 C9A 108.2(3)
C7A C8 C7B 37.7(6)
C9B C8 C7B 101.5(8)
C2 C8 C7B 104.7(5)
C9A C8 C7B 143.0(6)
C7A C8 H8 107.8
C9B C8 H8 133.3
C2 C8 H8 107.8
C9A C8 H8 107.8
C7B C8 H8 77.3
C8 C7A H7A1 109.5
C8 C7A H7A2 109.5
C8 C7A H7A3 109.5
C8 C9A H9A1 109.5
C8 C9A H9A2 109.5
C8 C9A H9A3 109.5
C8 C7B H7B1 109.5
C8 C7B H7B2 109.5
H7B1 C7B H7B2 109.5
C8 C7B H7B3 109.5
H7B1 C7B H7B3 109.5
H7B2 C7B H7B3 109.5
C8 C9B H9B1 109.5
C8 C9B H9B2 109.5
H9B1 C9B H9B2 109.5
C8 C9B H9B3 109.5
H9B1 C9B H9B3 109.5
H9B2 C9B H9B3 109.5
C11 C10 H10A 109.5
C11 C10 H10B 109.5
H10A C10 H10B 109.5
C11 C10 H10C 109.5
H10A C10 H10C 109.5
H10B C10 H10C 109.5
C10 C11 C6 113.6(3)
C10 C11 C12 111.9(4)
C6 C11 C12 108.6(3)
C10 C11 H11 107.5
C6 C11 H11 107.5
C12 C11 H11 107.5
C11 C12 H12A 109.5
C11 C12 H12B 109.5
H12A C12 H12B 109.5
C11 C12 H12C 109.5
H12A C12 H12C 109.5
H12B C12 H12C 109.5
C14 C13 O5 119.6(2)
C14 C13 C18 122.8(2)
O5 C13 C18 117.4(2)
C13 C14 C15 117.5(2)
C13 C14 C20 122.8(2)
C15 C14 C20 119.6(3)
C16 C15 C14 121.5(3)
C16 C15 H15 119.3
C14 C15 H15 119.3
C17 C16 C15 119.7(3)
C17 C16 H16 120.1
C15 C16 H16 120.1
C16 C17 C18 121.3(3)
C16 C17 H17 119.4
C18 C17 H17 119.4
C17 C18 C13 117.2(3)
C17 C18 C23 120.0(2)
C13 C18 C23 122.9(2)
C20 C19 H19A 109.5
C20 C19 H19B 109.5
H19A C19 H19B 109.5
C20 C19 H19C 109.5
H19A C19 H19C 109.5
H19B C19 H19C 109.5
C14 C20 C21 110.9(2)
C14 C20 C19 111.8(2)
C21 C20 C19 110.4(3)
C14 C20 H20 107.8
C21 C20 H20 107.8
C19 C20 H20 107.8
C20 C21 H21A 109.5
C20 C21 H21B 109.5
H21A C21 H21B 109.5
C20 C21 H21C 109.5
H21A C21 H21C 109.5
H21B C21 H21C 109.5
C23 C22 H22A 109.5
C23 C22 H22B 109.5
H22A C22 H22B 109.5
C23 C22 H22C 109.5
H22A C22 H22C 109.5
H22B C22 H22C 109.5
C18 C23 C24 111.1(2)
C18 C23 C22 111.0(2)
C24 C23 C22 110.6(2)
C18 C23 H23 108.0
C24 C23 H23 108.0
C22 C23 H23 108.0
C23 C24 H24A 109.5
C23 C24 H24B 109.5
H24A C24 H24B 109.5
C23 C24 H24C 109.5
H24A C24 H24C 109.5
H24B C24 H24C 109.5
C26 C25 O9 118.4(2)
C26 C25 C30 123.0(2)
O9 C25 C30 118.5(2)
C25 C26 C27 117.8(2)
C25 C26 C32 121.8(2)
C27 C26 C32 120.4(2)
C28 C27 C26 120.7(3)
C28 C27 H27 119.7
C26 C27 H27 119.7
C27 C28 C29 120.3(3)
C27 C28 H28 119.8
C29 C28 H28 119.8
C28 C29 C30 121.4(3)
C28 C29 H29 119.3
C30 C29 H29 119.3
C29 C30 C25 116.9(2)
C29 C30 C35 121.3(3)
C25 C30 C35 121.7(2)
C32 C31 H31A 109.5
C32 C31 H31B 109.5
H31A C31 H31B 109.5
C32 C31 H31C 109.5
H31A C31 H31C 109.5
H31B C31 H31C 109.5
C26 C32 C33 110.2(3)
C26 C32 C31 113.5(2)
C33 C32 C31 107.2(3)
C26 C32 H32 108.6
C33 C32 H32 108.6
C31 C32 H32 108.6
C32 C33 H33A 109.5
C32 C33 H33B 109.5
H33A C33 H33B 109.5
C32 C33 H33C 109.5
H33A C33 H33C 109.5
H33B C33 H33C 109.5
C35 C34 H34A 109.5
C35 C34 H34B 109.5
H34A C34 H34B 109.5
C35 C34 H34C 109.5
H34A C34 H34C 109.5
H34B C34 H34C 109.5
C34 C35 C36 109.3(3)
C34 C35 C30 109.7(3)
C36 C35 C30 113.8(2)
C34 C35 H35 107.9
C36 C35 H35 107.9
C30 C35 H35 107.9
C35 C36 H36A 109.5
C35 C36 H36B 109.5
H36A C36 H36B 109.5
C35 C36 H36C 109.5
H36A C36 H36C 109.5
H36B C36 H36C 109.5
C38 C37 O13 119.3(2)
C38 C37 C42 123.5(3)
O13 C37 C42 117.0(2)
C37 C38 C39 116.6(3)
C37 C38 C44 121.7(2)
C39 C38 C44 121.7(3)
C40 C39 C38 121.4(3)
C40 C39 H39 119.3
C38 C39 H39 119.3
C41 C40 C39 120.5(3)
C41 C40 H40 119.7
C39 C40 H40 119.7
C40 C41 C42 121.4(3)
C40 C41 H41 119.3
C42 C41 H41 119.3
C37 C42 C41 116.5(3)
C37 C42 C47 122.4(3)
C41 C42 C47 121.1(3)
C44 C43 H43A 109.5
C44 C43 H43B 109.5
H43A C43 H43B 109.5
C44 C43 H43C 109.5
H43A C43 H43C 109.5
H43B C43 H43C 109.5
C38 C44 C45 112.9(3)
C38 C44 C43 111.2(3)
C45 C44 C43 111.1(3)
C38 C44 H44 107.1
C45 C44 H44 107.1
C43 C44 H44 107.1
C44 C45 H45A 109.5
C44 C45 H45B 109.5
H45A C45 H45B 109.5
C44 C45 H45C 109.5
H45A C45 H45C 109.5
H45B C45 H45C 109.5
C47 C46 H46A 109.5
C47 C46 H46B 109.5
H46A C46 H46B 109.5
C47 C46 H46C 109.5
H46A C46 H46C 109.5
H46B C46 H46C 109.5
C42 C47 C46 111.4(3)
C42 C47 C48 112.6(3)
C46 C47 C48 111.7(3)
C42 C47 H47 106.9
C46 C47 H47 106.9
C48 C47 H47 106.9
C47 C48 H48A 109.5
C47 C48 H48B 109.5
H48A C48 H48B 109.5
C47 C48 H48C 109.5
H48A C48 H48C 109.5
H48B C48 H48C 109.5
O17A S1A C50A 103.8(3)
O17A S1A C49A 101.5(2)
C50A S1A C49A 99.37(17)
S1A O17A Zn1 116.46(17)
S1A C49A H49A 109.5
S1A C49A H49B 109.5
H49A C49A H49B 109.5
S1A C49A H49C 109.5
H49A C49A H49C 109.5
H49B C49A H49C 109.5
O17B S1B C50B 109.2(3)
O17B S1B C49B 109.1(6)
C50B S1B C49B 93.4(5)
S1B O17B Zn1 135.2(3)
S1B C49B H49D 109.5
S1B C49B H49E 109.5
H49D C49B H49E 109.5
S1B C49B H49F 109.5
H49D C49B H49F 109.5
H49E C49B H49F 109.5
S1B C50B H50D 109.5
S1B C50B H50E 109.5
H50D C50B H50E 109.5
S1B C50B H50F 109.5
H50D C50B H50F 109.5
H50E C50B H50F 109.5
O18 S2 C52A 114.17(13)
O18 S2 C52B 100.70(16)
C52A S2 C52B 95.8(3)
O18 S2 C51A 108.6(2)
C52A S2 C51A 124.7(2)
C52B S2 C51A 109.1(2)
O18 S2 C51B 98.7(2)
C52A S2 C51B 103.2(2)
C52B S2 C51B 144.3(2)
C51A S2 C51B 35.66(19)
S2 C51A H51A 109.5
S2 C51A H51B 109.5
S2 C51A H51C 109.5
S2 C52A H52A 109.5
S2 C52A H52B 109.5
S2 C52A H52C 109.5
S2 C51B H51D 109.5
S2 C51B H51E 109.5
H51D C51B H51E 109.5
S2 C51B H51F 109.5
H51D C51B H51F 109.5
H51E C51B H51F 109.5
S2 C52B H52D 109.5
S2 C52B H52E 109.5
H52D C52B H52E 109.5
S2 C52B H52F 109.5
H52D C52B H52F 109.5
H52E C52B H52F 109.5
S2 O18 Zn2 122.65(12)
O19 S3 C54 104.71(14)
O19 S3 C53 105.72(12)
C54 S3 C53 98.74(15)
S3 O19 Zn3 128.36(11)
S3 C53 H53A 109.5
S3 C53 H53B 109.5
H53A C53 H53B 109.5
S3 C53 H53C 109.5
H53A C53 H53C 109.5
H53B C53 H53C 109.5
S3 C54 H54A 109.5
S3 C54 H54B 109.5
H54A C54 H54B 109.5
S3 C54 H54C 109.5
H54A C54 H54C 109.5
H54B C54 H54C 109.5
O20A S4A C55A 102.6(2)
O20A S4A C56A 107.6(2)
C55A S4A C56A 98.73(17)
S4A O20A Zn4 116.87(11)
O20B S4B C55B 128.3(4)
O20B S4B C56B 97.4(2)
C55B S4B C56B 108.4(4)
S4B O20B Zn4 134.4(4)
S4B C55B H55D 109.5
S4B C55B H55E 109.5
H55D C55B H55E 109.5
S4B C55B H55F 109.5
H55D C55B H55F 109.5
H55E C55B H55F 109.5
S4B C56B H56D 109.5
S4B C56B H56E 109.5
H56D C56B H56E 109.5
S4B C56B H56F 109.5
H56D C56B H56F 109.5
H56E C56B H56F 109.5

loop_
_geom_bond_atom_site_label_1
_geom_bond_atom_site_label_2
_geom_bond_distance
Zn1 O15 1.894(2)
Zn1 O8 1.9083(17)
Zn1 O17B 1.910(4)
Zn1 O4 1.9388(17)
Zn1 O17A 2.026(3)
Zn2 O7 1.8907(17)
Zn2 O11 1.9116(18)
Zn2 O3 1.9250(17)
Zn2 O18 1.990(2)
Zn3 O16 1.906(2)
Zn3 O6 1.9256(17)
Zn3 O12 1.9334(18)
Zn3 O19 1.9822(16)
Zn4 O2 1.9126(18)
Zn4 O14 1.9157(18)
Zn4 O10 1.9195(19)
Zn4 O20B 2.011(4)
Zn4 O20A 2.0122(19)
P1 O3 1.507(2)
P1 O4 1.5098(19)
P1 O2 1.516(2)
P1 O1 1.6136(17)
P2 O6 1.5011(18)
P2 O7 1.5064(18)
P2 O8 1.512(2)
P2 O5 1.6149(16)
P3 O10 1.5130(18)
P3 O12 1.5140(17)
P3 O11 1.5153(19)
P3 O9 1.6139(19)
P4 O15 1.503(2)
P4 O16 1.505(2)
P4 O14 1.514(2)
P4 O13 1.614(2)
O1 C1 1.389(3)
O5 C13 1.395(3)
O9 C25 1.394(3)
O13 C37 1.391(3)
C1 C6 1.387(4)
C1 C2 1.402(4)
C2 C3 1.388(4)
C2 C8 1.509(4)
C3 C4 1.377(4)
C3 H3 0.9300
C4 C5 1.361(4)
C4 H4 0.9300
C5 C6 1.405(4)
C5 H5 0.9300
C6 C11 1.514(5)
C8 C7A 1.469(5)
C8 C9B 1.497(16)
C8 C9A 1.553(6)
C8 C7B 1.665(14)
C8 H8 0.9800
C7A H7A1 0.9600
C7A H7A2 0.9600
C7A H7A3 0.9600
C9A H9A1 0.9600
C9A H9A2 0.9600
C9A H9A3 0.9600
C7B H7B1 0.9600
C7B H7B2 0.9600
C7B H7B3 0.9600
C9B H9B1 0.9600
C9B H9B2 0.9600
C9B H9B3 0.9600
C10 C11 1.471(6)
C10 H10A 0.9600
C10 H10B 0.9600
C10 H10C 0.9600
C11 C12 1.595(6)
C11 H11 0.9800
C12 H12A 0.9600
C12 H12B 0.9600
C12 H12C 0.9600
C13 C14 1.387(4)
C13 C18 1.397(3)
C14 C15 1.388(4)
C14 C20 1.510(3)
C15 C16 1.379(4)
C15 H15 0.9300
C16 C17 1.377(4)
C16 H16 0.9300
C17 C18 1.396(4)
C17 H17 0.9300
C18 C23 1.511(4)
C19 C20 1.523(4)
C19 H19A 0.9600
C19 H19B 0.9600
C19 H19C 0.9600
C20 C21 1.519(4)
C20 H20 0.9800
C21 H21A 0.9600
C21 H21B 0.9600
C21 H21C 0.9600
C22 C23 1.536(4)
C22 H22A 0.9600
C22 H22B 0.9600
C22 H22C 0.9600
C23 C24 1.523(4)
C23 H23 0.9800
C24 H24A 0.9600
C24 H24B 0.9600
C24 H24C 0.9600
C25 C26 1.388(4)
C25 C30 1.396(4)
C26 C27 1.395(3)
C26 C32 1.516(4)
C27 C28 1.374(4)
C27 H27 0.9300
C28 C29 1.379(4)
C28 H28 0.9300
C29 C30 1.392(4)
C29 H29 0.9300
C30 C35 1.522(4)
C31 C32 1.529(4)
C31 H31A 0.9600
C31 H31B 0.9600
C31 H31C 0.9600
C32 C33 1.522(4)
C32 H32 0.9800
C33 H33A 0.9600
C33 H33B 0.9600
C33 H33C 0.9600
C34 C35 1.500(5)
C34 H34A 0.9600
C34 H34B 0.9600
C34 H34C 0.9600
C35 C36 1.519(4)
C35 H35 0.9800
C36 H36A 0.9600
C36 H36B 0.9600
C36 H36C 0.9600
C37 C38 1.387(4)
C37 C42 1.394(4)
C38 C39 1.398(4)
C38 C44 1.507(4)
C39 C40 1.364(5)
C39 H39 0.9300
C40 C41 1.363(5)
C40 H40 0.9300
C41 C42 1.397(4)
C41 H41 0.9300
C42 C47 1.493(4)
C43 C44 1.539(5)
C43 H43A 0.9600
C43 H43B 0.9600
C43 H43C 0.9600
C44 C45 1.508(5)
C44 H44 0.9800
C45 H45A 0.9600
C45 H45B 0.9600
C45 H45C 0.9600
C46 C47 1.507(5)
C46 H46A 0.9600
C46 H46B 0.9600
C46 H46C 0.9600
C47 C48 1.526(5)
C47 H47 0.9800
C48 H48A 0.9600
C48 H48B 0.9600
C48 H48C 0.9600
S1A O17A 1.4942(11)
S1A C50A 1.7093(11)
S1A C49A 1.7097(10)
C49A H49A 0.9600
C49A H49B 0.9600
C49A H49C 0.9600
C50A H50A 0.9600
C50A H50B 0.9600
C50A H50C 0.9600
S1B O17B 1.4941(11)
S1B C50B 1.7092(11)
S1B C49B 1.7094(11)
C49B H49D 0.9600
C49B H49E 0.9600
C49B H49F 0.9600
C50B H50D 0.9600
C50B H50E 0.9600
C50B H50F 0.9600
S2 O18 1.520(2)
S2 C52A 1.7077(10)
S2 C52B 1.7084(10)
S2 C51A 1.7088(10)
S2 C51B 1.7100(10)
C51A H51A 0.9600
C51A H51B 0.9600
C51A H51C 0.9600
C52A H52A 0.9600
C52A H52B 0.9600
C52A H52C 0.9600
C51B H51D 0.9600
C51B H51E 0.9600
C51B H51F 0.9600
C52B H52D 0.9600
C52B H52E 0.9600
C52B H52F 0.9600
S3 O19 1.522(2)
S3 C54 1.767(3)
S3 C53 1.779(3)
C53 H53A 0.9600
C53 H53B 0.9600
C53 H53C 0.9600
C54 H54A 0.9600
C54 H54B 0.9600
C54 H54C 0.9600
S4A O20A 1.4938(11)
S4A C55A 1.7087(10)
S4A C56A 1.7106(10)
C55A H55A 0.9600
C55A H55B 0.9600
C55A H55C 0.9600
C56A H56A 0.9600
C56A H56B 0.9600
C56A H56C 0.9600
S4B O20B 1.4939(12)
S4B C55B 1.7090(11)
S4B C56B 1.7098(11)
C55B H55D 0.9600
C55B H55E 0.9600
C55B H55F 0.9600
C56B H56D 0.9600
C56B H56E 0.9600
C56B H56F 0.9600

loop_
_geom_torsion_atom_site_label_1
_geom_torsion_atom_site_label_2
_geom_torsion_atom_site_label_3
_geom_torsion_atom_site_label_4
_geom_torsion
O3 P1 O1 C1 -127.6(2)
O4 P1 O1 C1 -5.7(2)
O2 P1 O1 C1 115.7(2)
O3 P1 O2 Zn4 37.21(18)
O4 P1 O2 Zn4 -95.18(16)
O1 P1 O2 Zn4 148.18(14)
O14 Zn4 O2 P1 97.53(16)
O10 Zn4 O2 P1 -38.42(17)
O20B Zn4 O2 P1 -154.9(2)
O20A Zn4 O2 P1 -146.85(15)
O4 P1 O3 Zn2 34.5(2)
O2 P1 O3 Zn2 -97.49(18)
O1 P1 O3 Zn2 151.07(16)
O7 Zn2 O3 P1 -31.6(2)
O11 Zn2 O3 P1 102.10(18)
O18 Zn2 O3 P1 -145.60(18)
O3 P1 O4 Zn1 -79.06(19)
O2 P1 O4 Zn1 51.72(19)
O1 P1 O4 Zn1 166.58(15)
O15 Zn1 O4 P1 -42.80(19)
O8 Zn1 O4 P1 87.90(18)
O17B Zn1 O4 P1 -160.6(3)
O17A Zn1 O4 P1 -154.56(17)
O6 P2 O5 C13 16.6(2)
O7 P2 O5 C13 -103.97(19)
O8 P2 O5 C13 138.10(19)
O7 P2 O6 Zn3 -89.9(2)
O8 P2 O6 Zn3 40.4(2)
O5 P2 O6 Zn3 154.43(18)
O16 Zn3 O6 P2 -35.6(2)
O12 Zn3 O6 P2 97.8(2)
O19 Zn3 O6 P2 -148.63(19)
O6 P2 O7 Zn2 31.18(19)
O8 P2 O7 Zn2 -100.63(16)
O5 P2 O7 Zn2 147.20(14)
O11 Zn2 O7 P2 -37.99(19)
O3 Zn2 O7 P2 92.76(16)
O18 Zn2 O7 P2 -154.08(16)
O6 P2 O8 Zn1 -81.77(15)
O7 P2 O8 Zn1 49.14(17)
O5 P2 O8 Zn1 162.63(12)
O15 Zn1 O8 P2 80.81(15)
O17B Zn1 O8 P2 -158.8(3)
O4 Zn1 O8 P2 -46.17(17)
O17A Zn1 O8 P2 -162.10(13)
O10 P3 O9 C25 -136.2(2)
O12 P3 O9 C25 -15.6(2)
O11 P3 O9 C25 105.5(2)
O12 P3 O10 Zn4 42.3(2)
O11 P3 O10 Zn4 -88.90(18)
O9 P3 O10 Zn4 157.49(15)
O2 Zn4 O10 P3 93.63(17)
O14 Zn4 O10 P3 -41.67(19)
O20B Zn4 O10 P3 -159.42(17)
O20A Zn4 O10 P3 -152.72(17)
O10 P3 O11 Zn2 41.52(18)
O12 P3 O11 Zn2 -89.97(16)
O9 P3 O11 Zn2 153.60(13)
O7 Zn2 O11 P3 90.97(15)
O3 Zn2 O11 P3 -41.04(17)
O18 Zn2 O11 P3 -152.73(14)
O10 P3 O12 Zn3 -81.19(18)
O11 P3 O12 Zn3 49.4(2)
O9 P3 O12 Zn3 165.44(14)
O16 Zn3 O12 P3 86.21(18)
O6 Zn3 O12 P3 -44.02(18)
O19 Zn3 O12 P3 -156.07(15)
O15 P4 O13 C37 -118.0(2)
O16 P4 O13 C37 3.6(2)
O14 P4 O13 C37 123.4(2)
O15 P4 O14 Zn4 37.1(2)
O16 P4 O14 Zn4 -95.34(17)
O13 P4 O14 Zn4 149.41(15)
O2 Zn4 O14 P4 -46.35(19)
O10 Zn4 O14 P4 90.62(18)
O20B Zn4 O14 P4 -147.8(2)
O20A Zn4 O14 P4 -162.91(15)
O16 P4 O15 Zn1 32.7(3)
O14 P4 O15 Zn1 -99.0(2)
O13 P4 O15 Zn1 148.6(2)
O8 Zn1 O15 P4 -31.4(2)
O17B Zn1 O15 P4 -145.3(2)
O4 Zn1 O15 P4 102.8(2)
O17A Zn1 O15 P4 -148.1(2)
O15 P4 O16 Zn3 -79.0(2)
O14 P4 O16 Zn3 52.7(2)
O13 P4 O16 Zn3 166.53(15)
O6 Zn3 O16 P4 81.65(18)
O12 Zn3 O16 P4 -47.1(2)
O19 Zn3 O16 P4 -165.70(16)
P1 O1 C1 C6 86.0(3)
P1 O1 C1 C2 -98.2(2)
C6 C1 C2 C3 0.6(4)
O1 C1 C2 C3 -175.0(2)
C6 C1 C2 C8 179.8(3)
O1 C1 C2 C8 4.2(3)
C1 C2 C3 C4 -1.2(4)
C8 C2 C3 C4 179.5(3)
C2 C3 C4 C5 1.2(4)
C3 C4 C5 C6 -0.4(4)
O1 C1 C6 C5 175.7(2)
C2 C1 C6 C5 0.1(4)
O1 C1 C6 C11 -5.8(4)
C2 C1 C6 C11 178.6(3)
C4 C5 C6 C1 -0.2(4)
C4 C5 C6 C11 -178.7(3)
C3 C2 C8 C7A 46.5(4)
C1 C2 C8 C7A -132.8(4)
C3 C2 C8 C9B -26.3(7)
C1 C2 C8 C9B 154.5(7)
C3 C2 C8 C9A -77.4(4)
C1 C2 C8 C9A 103.4(4)
C3 C2 C8 C7B 85.3(7)
C1 C2 C8 C7B -94.0(6)
C1 C6 C11 C10 128.8(4)
C5 C6 C11 C10 -52.7(5)
C1 C6 C11 C12 -106.0(4)
C5 C6 C11 C12 72.5(4)
P2 O5 C13 C14 85.7(3)
P2 O5 C13 C18 -99.1(2)
O5 C13 C14 C15 176.6(2)
C18 C13 C14 C15 1.8(4)
O5 C13 C14 C20 -4.1(4)
C18 C13 C14 C20 -179.0(2)
C13 C14 C15 C16 -0.5(4)
C20 C14 C15 C16 -179.7(3)
C14 C15 C16 C17 -0.3(4)
C15 C16 C17 C18 -0.2(4)
C16 C17 C18 C13 1.4(4)
C16 C17 C18 C23 -178.2(3)
C14 C13 C18 C17 -2.2(4)
O5 C13 C18 C17 -177.2(2)
C14 C13 C18 C23 177.4(2)
O5 C13 C18 C23 2.4(4)
C13 C14 C20 C21 -106.7(3)
C15 C14 C20 C21 72.5(3)
C13 C14 C20 C19 129.6(3)
C15 C14 C20 C19 -51.2(4)
C17 C18 C23 C24 -70.2(3)
C13 C18 C23 C24 110.2(3)
C17 C18 C23 C22 53.3(3)
C13 C18 C23 C22 -126.3(3)
P3 O9 C25 C26 87.7(3)
P3 O9 C25 C30 -96.9(3)
O9 C25 C26 C27 176.3(2)
C30 C25 C26 C27 1.1(4)
O9 C25 C26 C32 -0.1(4)
C30 C25 C26 C32 -175.3(2)
C25 C26 C27 C28 -0.1(4)
C32 C26 C27 C28 176.3(3)
C26 C27 C28 C29 -1.0(4)
C27 C28 C29 C30 1.1(4)
C28 C29 C30 C25 -0.1(4)
C28 C29 C30 C35 -175.8(3)
C26 C25 C30 C29 -1.0(4)
O9 C25 C30 C29 -176.1(2)
C26 C25 C30 C35 174.6(2)
O9 C25 C30 C35 -0.5(4)
C25 C26 C32 C33 94.4(3)
C27 C26 C32 C33 -81.9(3)
C25 C26 C32 C31 -145.3(3)
C27 C26 C32 C31 38.4(4)
C29 C30 C35 C34 89.2(4)
C25 C30 C35 C34 -86.2(4)
C29 C30 C35 C36 -33.6(4)
C25 C30 C35 C36 151.0(3)
P4 O13 C37 C38 88.5(3)
P4 O13 C37 C42 -95.7(3)
O13 C37 C38 C39 176.9(3)
C42 C37 C38 C39 1.4(4)
O13 C37 C38 C44 -2.6(4)
C42 C37 C38 C44 -178.1(3)
C37 C38 C39 C40 0.3(5)
C44 C38 C39 C40 179.7(3)
C38 C39 C40 C41 -1.3(5)
C39 C40 C41 C42 0.7(5)
C38 C37 C42 C41 -1.9(4)
O13 C37 C42 C41 -177.5(3)
C38 C37 C42 C47 178.4(3)
O13 C37 C42 C47 2.8(4)
C40 C41 C42 C37 0.8(5)
C40 C41 C42 C47 -179.5(3)
C37 C38 C44 C45 129.2(3)
C39 C38 C44 C45 -50.3(4)
C37 C38 C44 C43 -105.3(3)
C39 C38 C44 C43 75.3(4)
C37 C42 C47 C46 107.4(4)
C41 C42 C47 C46 -72.3(4)
C37 C42 C47 C48 -126.3(3)
C41 C42 C47 C48 54.1(4)
C50A S1A O17A Zn1 -165.81(16)
C49A S1A O17A Zn1 91.4(2)
O15 Zn1 O17A S1A -153.95(15)
O8 Zn1 O17A S1A 84.19(17)
O17B Zn1 O17A S1A 51.6(17)
O4 Zn1 O17A S1A -42.94(18)
C50B S1B O17B Zn1 -164.5(8)
C49B S1B O17B Zn1 -63.7(8)
O15 Zn1 O17B S1B -85.3(7)
O8 Zn1 O17B S1B 153.0(7)
O4 Zn1 O17B S1B 28.0(8)
O17A Zn1 O17B S1B -58.8(14)
C52A S2 O18 Zn2 -1.6(3)
C52B S2 O18 Zn2 -103.0(2)
C51A S2 O18 Zn2 142.47(19)
C51B S2 O18 Zn2 107.1(2)
O7 Zn2 O18 S2 177.00(15)
O11 Zn2 O18 S2 53.01(18)
O3 Zn2 O18 S2 -63.39(18)
C54 S3 O19 Zn3 -85.02(17)
C53 S3 O19 Zn3 18.69(18)
O16 Zn3 O19 S3 177.01(14)
O6 Zn3 O19 S3 -64.65(15)
O12 Zn3 O19 S3 50.82(16)
C55A S4A O20A Zn4 -113.61(19)
C56A S4A O20A Zn4 142.83(17)
O2 Zn4 O20A S4A 161.91(16)
O14 Zn4 O20A S4A -77.53(19)
O10 Zn4 O20A S4A 40.72(18)
O20B Zn4 O20A S4A -164.8(7)
C55B S4B O20B Zn4 -83.9(4)
C56B S4B O20B Zn4 36.6(6)
O2 Zn4 O20B S4B 174.0(5)
O14 Zn4 O20B S4B -70.9(5)
O10 Zn4 O20B S4B 52.9(5)
O20A Zn4 O20B S4B 25.7(4)
